data_4316233
loop_
_publ_author_name
'John S. Mendy'
'Musabbir A. Saeed'
'Frank R. Fronczek'
'Douglas R. Powell'
'Md. Alamgir Hossain'

_publ_contact_author
; 
   Dr. Md. Alamgir Hossain 
   Department of Chemistry 
   Jackson State University
   1325 Lynch Street
   Jackson, MS 39212, USA 
;
_publ_contact_author_email alamgir@chem.jsums.edu
_publ_contact_author_fax 601-979-3748
_publ_contact_author_phone 601-979-3674
_publ_section_title
;
 Anion Recognition and Sensing by a New Macrocyclic Dinuclear Copper(II)
 Complex: A Selective Receptor for Iodide
;
_journal_name_full 'Inorganic Chemistry'
_journal_page_first 7223
_journal_page_last 7225
_journal_paper_doi 10.1021/ic100686m
_journal_volume 49
_journal_year 2010
_chemical_formula_moiety 'C26 H44 Br3 Cu2 N6 O, Br'
_chemical_formula_sum 'C26 H44 Br4 Cu2 N6 O'
_chemical_formula_weight 903.39
_chemical_name_systematic
; 
 ? 
;
_space_group_IT_number 7
_symmetry_cell_setting monoclinic
_symmetry_space_group_name_Hall 'P -2yac'
_symmetry_space_group_name_H-M 'P 1 n 1'
_atom_sites_solution_hydrogens geom
_atom_sites_solution_primary direct
_atom_sites_solution_secondary difmap
_audit_creation_method SHELXL-97
_cell_angle_alpha 90
_cell_angle_beta 99.465(6)
_cell_angle_gamma 90
_cell_formula_units_Z 2
_cell_length_a 7.9327(10)
_cell_length_b 9.1110(11)
_cell_length_c 22.667(2)
_cell_measurement_reflns_used 5241
_cell_measurement_temperature 90.0(5)
_cell_measurement_theta_max 30.9
_cell_measurement_theta_min 2.5
_cell_volume 1616.0(3)
_computing_cell_refinement 'HKL Scalepack (Otwinowski & Minor 1997)'
_computing_data_collection 'COLLECT (Nonius, 2000)'
_computing_data_reduction 'HKL Denzo and Scalepack (Otwinowski & Minor 1997)'
_computing_molecular_graphics 'ORTEP-3 for Windows (Farrugia, 1997)'
_computing_publication_material 'SHELXL-97 (Sheldrick, 2008)'
_computing_structure_refinement 'SHELXL-97 (Sheldrick, 2008)'
_computing_structure_solution 'SIR97 (Altomare  et al., 1999)'
_diffrn_ambient_temperature 90.0(5)
_diffrn_measured_fraction_theta_full 0.999
_diffrn_measured_fraction_theta_max 0.996
_diffrn_measurement_device 'Nonius KappaCCD (with Oxford Cryostream)'
_diffrn_measurement_method ' \w and \f scans '
_diffrn_radiation_monochromator graphite
_diffrn_radiation_source 'fine-focus sealed tube'
_diffrn_radiation_type MoK\a
_diffrn_radiation_wavelength 0.71073
_diffrn_reflns_av_R_equivalents 0.023
_diffrn_reflns_av_sigmaI/netI 0.0504
_diffrn_reflns_limit_h_max 11
_diffrn_reflns_limit_h_min -11
_diffrn_reflns_limit_k_max 13
_diffrn_reflns_limit_k_min -13
_diffrn_reflns_limit_l_max 32
_diffrn_reflns_limit_l_min -32
_diffrn_reflns_number 30150
_diffrn_reflns_theta_full 25.0
_diffrn_reflns_theta_max 30.9
_diffrn_reflns_theta_min 2.6
_exptl_absorpt_coefficient_mu 6.292
_exptl_absorpt_correction_T_max 0.744
_exptl_absorpt_correction_T_min 0.366
_exptl_absorpt_correction_type multi-scan
_exptl_absorpt_process_details 'HKL Scalepack (Otwinowski & Minor 1997)'
_exptl_crystal_colour blue
_exptl_crystal_density_diffrn 1.857
_exptl_crystal_density_method 'not measured'
_exptl_crystal_description plate
_exptl_crystal_F_000 896
_exptl_crystal_size_max 0.20
_exptl_crystal_size_mid 0.10
_exptl_crystal_size_min 0.05
_refine_diff_density_max 0.62
_refine_diff_density_min -0.61
_refine_diff_density_rms 0.130
_refine_ls_abs_structure_details 'Flack (1983) '
_refine_ls_abs_structure_Flack 0.484(8)
_refine_ls_extinction_method none
_refine_ls_goodness_of_fit_ref 1.027
_refine_ls_hydrogen_treatment mixed
_refine_ls_matrix_type full
_refine_ls_number_parameters 361
_refine_ls_number_reflns 9778
_refine_ls_number_restraints 4
_refine_ls_restrained_S_all 1.026
_refine_ls_R_factor_all 0.049
_refine_ls_R_factor_gt 0.038
_refine_ls_shift/su_max 0.001
_refine_ls_shift/su_mean 0.000
_refine_ls_structure_factor_coef Fsqd
_refine_ls_weighting_details 'calc w=1/[\s^2^(Fo^2^)+(0.0264P)^2^+3.7710P] where P=(Fo^2^+2Fc^2^)/3'
_refine_ls_weighting_scheme calc
_refine_ls_wR_factor_gt 0.073
_refine_ls_wR_factor_ref 0.077
_reflns_number_gt 8635
_reflns_number_total 9778
_reflns_threshold_expression I>2\s(I)
_cod_data_source_file ic100686m_si_002.cif
_cod_data_source_block MEPEACuBr2
_cod_depositor_comments
;
The following automatic conversions were performed:

'_symmetry_cell_setting' value 'Monoclinic' changed to 'monoclinic'
according to the built-in table from CIF Core dictionary named
'cif_core.dic' version 2.4.1 from 2010-06-29.

Automatic conversion script
Id: cif_fix_values 1646 2011-03-28 12:23:43Z adriana 
;
_cod_original_sg_symbol_Hall 'P -2yac '
_cod_original_sg_symbol_H-M 'P n '
_cod_database_code 4316233

loop_
_symmetry_equiv_pos_as_xyz
'x, y, z'
'x+1/2, -y, z+1/2'

loop_
_atom_site_label
_atom_site_type_symbol
_atom_site_fract_x
_atom_site_fract_y
_atom_site_fract_z
_atom_site_U_iso_or_equiv
_atom_site_adp_type
_atom_site_occupancy
_atom_site_symmetry_multiplicity
_atom_site_calc_flag
_atom_site_refinement_flags
_atom_site_disorder_assembly
_atom_site_disorder_group
Br1 Br 0.90122(5) 0.62223(5) 0.27692(2) 0.01614(9) Uani 1 1 d . . .
Br2 Br 0.72492(5) 0.46237(5) 0.56920(2) 0.01678(9) Uani 1 1 d . . .
Br3 Br 0.67320(5) 0.80047(5) 0.12829(2) 0.01639(9) Uani 1 1 d . . .
Br4 Br 0.99968(5) 1.16077(5) 0.20941(2) 0.01616(9) Uani 1 1 d . . .
Cu1 Cu 0.63766(6) 0.75965(5) 0.25517(2) 0.01105(10) Uani 1 1 d . . .
Cu2 Cu 0.45409(6) 0.58042(5) 0.54283(2) 0.01107(10) Uani 1 1 d . . .
O1 O 0.3487(5) 0.5481(4) 0.63527(16) 0.0208(7) Uani 1 1 d D . .
H10H H 0.342(8) 0.463(3) 0.644(3) 0.031 Uiso 1 1 d D . .
H20H H 0.389(8) 0.594(6) 0.6643(18) 0.031 Uiso 1 1 d D . .
N1 N 0.4168(4) 0.8784(4) 0.25149(17) 0.0117(7) Uani 1 1 d . . .
N2 N 0.7526(4) 0.9554(4) 0.27809(16) 0.0109(7) Uani 1 1 d . . .
H2N H 0.8126 0.9740 0.2469 0.013 Uiso 1 1 calc R . .
N3 N 0.5347(5) 0.7878(4) 0.56999(17) 0.0143(7) Uani 1 1 d . . .
H3N H 0.5324 0.7845 0.6109 0.017 Uiso 1 1 calc R . .
N4 N 0.2355(4) 0.6842(4) 0.50626(18) 0.0157(7) Uani 1 1 d . . .
N5 N 0.3194(4) 0.3927(4) 0.51666(17) 0.0139(7) Uani 1 1 d . . .
H5N H 0.3100 0.3463 0.5525 0.017 Uiso 1 1 calc R . .
N6 N 0.4797(5) 0.5939(4) 0.22218(16) 0.0134(7) Uani 1 1 d . . .
H6N H 0.4907 0.5911 0.1820 0.016 Uiso 1 1 calc R . .
C1 C 0.4646(5) 1.0259(5) 0.2308(2) 0.0142(8) Uani 1 1 d . . .
H1A H 0.3704 1.0965 0.2320 0.017 Uiso 1 1 calc R . .
H1B H 0.4873 1.0199 0.1892 0.017 Uiso 1 1 calc R . .
C2 C 0.6246(5) 1.0758(5) 0.2726(2) 0.0136(8) Uani 1 1 d . . .
H2A H 0.6718 1.1648 0.2563 0.016 Uiso 1 1 calc R . .
H2B H 0.5962 1.0998 0.3124 0.016 Uiso 1 1 calc R . .
C3 C 0.8851(5) 0.9747(5) 0.33273(19) 0.0134(8) Uani 1 1 d . . .
H3A H 0.9303 1.0760 0.3331 0.016 Uiso 1 1 calc R . .
H3B H 0.9810 0.9067 0.3302 0.016 Uiso 1 1 calc R . .
C4 C 0.8206(5) 0.9472(4) 0.39094(19) 0.0113(7) Uani 1 1 d . . .
C5 C 0.8425(5) 1.0530(5) 0.43604(19) 0.0151(8) Uani 1 1 d . . .
H5 H 0.8863 1.1468 0.4283 0.018 Uiso 1 1 calc R . .
C6 C 0.8014(5) 1.0232(5) 0.4922(2) 0.0158(8) Uani 1 1 d . . .
H6 H 0.8173 1.0968 0.5223 0.019 Uiso 1 1 calc R . .
C7 C 0.7372(5) 0.8863(5) 0.50467(19) 0.0134(8) Uani 1 1 d . . .
C8 C 0.7087(5) 0.7829(5) 0.45890(19) 0.0124(8) Uani 1 1 d . . .
H8 H 0.6603 0.6906 0.4661 0.015 Uiso 1 1 calc R . .
C9 C 0.7495(5) 0.8123(5) 0.4031(2) 0.0133(8) Uani 1 1 d . . .
H9 H 0.7290 0.7399 0.3726 0.016 Uiso 1 1 calc R . .
C10 C 0.7082(6) 0.8491(5) 0.5679(2) 0.0152(8) Uani 1 1 d . . .
H10A H 0.7954 0.7768 0.5855 0.018 Uiso 1 1 calc R . .
H10B H 0.7243 0.9390 0.5927 0.018 Uiso 1 1 calc R . .
C11 C 0.3996(6) 0.8974(5) 0.5488(2) 0.0169(9) Uani 1 1 d . . .
H11A H 0.4182 0.9393 0.5100 0.020 Uiso 1 1 calc R . .
H11B H 0.4036 0.9784 0.5781 0.020 Uiso 1 1 calc R . .
C12 C 0.2271(6) 0.8218(5) 0.5414(2) 0.0199(9) Uani 1 1 d . . .
H12A H 0.1978 0.7982 0.5811 0.024 Uiso 1 1 calc R . .
H12B H 0.1375 0.8875 0.5203 0.024 Uiso 1 1 calc R . .
C13 C 0.0969(5) 0.5805(5) 0.5142(2) 0.0193(9) Uani 1 1 d . . .
H13A H -0.0136 0.6162 0.4922 0.023 Uiso 1 1 calc R . .
H13B H 0.0874 0.5730 0.5572 0.023 Uiso 1 1 calc R . .
C14 C 0.1383(6) 0.4311(5) 0.4906(2) 0.0194(9) Uani 1 1 d . . .
H14A H 0.0593 0.3563 0.5022 0.023 Uiso 1 1 calc R . .
H14B H 0.1246 0.4337 0.4464 0.023 Uiso 1 1 calc R . .
C15 C 0.3877(6) 0.2754(5) 0.4807(2) 0.0176(9) Uani 1 1 d . . .
H15A H 0.3068 0.1919 0.4759 0.021 Uiso 1 1 calc R . .
H15B H 0.4977 0.2397 0.5031 0.021 Uiso 1 1 calc R . .
C16 C 0.4152(6) 0.3257(5) 0.4196(2) 0.0159(8) Uani 1 1 d . . .
C17 C 0.2893(6) 0.3075(5) 0.3695(2) 0.0180(9) Uani 1 1 d . . .
H17 H 0.1823 0.2659 0.3739 0.022 Uiso 1 1 calc R . .
C18 C 0.3187(6) 0.3496(5) 0.3131(2) 0.0176(9) Uani 1 1 d . . .
H18 H 0.2301 0.3383 0.2797 0.021 Uiso 1 1 calc R . .
C19 C 0.4747(6) 0.4080(4) 0.3043(2) 0.0151(8) Uani 1 1 d . . .
C20 C 0.6019(6) 0.4246(5) 0.3542(2) 0.0148(8) Uani 1 1 d . . .
H20 H 0.7099 0.4632 0.3493 0.018 Uiso 1 1 calc R . .
C21 C 0.5736(6) 0.3859(5) 0.4113(2) 0.0166(8) Uani 1 1 d . . .
H21 H 0.6613 0.4000 0.4447 0.020 Uiso 1 1 calc R . .
C22 C 0.5081(6) 0.4377(5) 0.2418(2) 0.0152(8) Uani 1 1 d . . .
H22A H 0.6277 0.4105 0.2395 0.018 Uiso 1 1 calc R . .
H22B H 0.4326 0.3739 0.2135 0.018 Uiso 1 1 calc R . .
C23 C 0.2986(5) 0.6402(5) 0.2207(2) 0.0139(8) Uani 1 1 d . . .
H23A H 0.2635 0.6218 0.2600 0.017 Uiso 1 1 calc R . .
H23B H 0.2222 0.5839 0.1899 0.017 Uiso 1 1 calc R . .
C24 C 0.2870(6) 0.8023(5) 0.2063(2) 0.0153(8) Uani 1 1 d . . .
H24A H 0.3114 0.8200 0.1654 0.018 Uiso 1 1 calc R . .
H24B H 0.1710 0.8395 0.2085 0.018 Uiso 1 1 calc R . .
C25 C 0.3526(6) 0.8904(5) 0.3089(2) 0.0157(8) Uani 1 1 d . . .
H25A H 0.2576 0.9604 0.3047 0.023 Uiso 1 1 calc R . .
H25B H 0.4448 0.9247 0.3400 0.023 Uiso 1 1 calc R . .
H25C H 0.3129 0.7941 0.3201 0.023 Uiso 1 1 calc R . .
C26 C 0.2352(6) 0.7179(6) 0.4421(2) 0.0201(9) Uani 1 1 d . . .
H26A H 0.1238 0.7583 0.4244 0.030 Uiso 1 1 calc R . .
H26B H 0.2567 0.6278 0.4209 0.030 Uiso 1 1 calc R . .
H26C H 0.3248 0.7899 0.4385 0.030 Uiso 1 1 calc R . .

loop_
_atom_site_aniso_label
_atom_site_aniso_U_11
_atom_site_aniso_U_22
_atom_site_aniso_U_33
_atom_site_aniso_U_23
_atom_site_aniso_U_13
_atom_site_aniso_U_12
Br1 0.01420(19) 0.0168(2) 0.0187(2) 0.00090(17) 0.00650(15) 0.00445(15)
Br2 0.01315(19) 0.0216(2) 0.0156(2) 0.00451(17) 0.00225(15) 0.00359(16)
Br3 0.0217(2) 0.01471(18) 0.0146(2) -0.00072(17) 0.00870(16) -0.00046(16)
Br4 0.01672(19) 0.0187(2) 0.0134(2) 0.00242(17) 0.00353(15) -0.00226(16)
Cu1 0.0106(2) 0.0100(2) 0.0131(2) 0.00019(19) 0.00361(18) 0.00173(17)
Cu2 0.0103(2) 0.0125(2) 0.0108(2) 0.00203(19) 0.00272(18) 0.00164(18)
O1 0.0298(18) 0.0167(16) 0.0165(17) 0.0011(14) 0.0057(14) -0.0072(13)
N1 0.0115(16) 0.0111(15) 0.0132(17) 0.0010(13) 0.0035(13) 0.0027(12)
N2 0.0099(15) 0.0112(16) 0.0129(17) 0.0001(13) 0.0057(13) 0.0008(12)
N3 0.0149(17) 0.0168(17) 0.0122(18) -0.0013(14) 0.0052(14) 0.0020(14)
N4 0.0120(16) 0.0149(17) 0.020(2) 0.0041(15) 0.0034(14) 0.0034(13)
N5 0.0128(16) 0.0165(17) 0.0127(18) 0.0024(14) 0.0032(13) -0.0013(13)
N6 0.0155(17) 0.0141(16) 0.0113(17) -0.0012(14) 0.0046(13) -0.0017(13)
C1 0.0107(18) 0.0141(19) 0.018(2) 0.0027(16) 0.0018(15) 0.0011(14)
C2 0.0128(18) 0.0108(17) 0.018(2) 0.0009(16) 0.0050(16) 0.0020(14)
C3 0.0128(19) 0.017(2) 0.011(2) 0.0019(16) 0.0012(15) 0.0007(15)
C4 0.0091(17) 0.0136(19) 0.0121(19) 0.0024(15) 0.0046(14) -0.0010(14)
C5 0.016(2) 0.016(2) 0.014(2) 0.0028(16) 0.0028(16) -0.0024(15)
C6 0.0137(19) 0.018(2) 0.016(2) -0.0058(17) 0.0037(16) -0.0042(16)
C7 0.0110(18) 0.0166(19) 0.013(2) 0.0015(16) 0.0028(15) -0.0011(14)
C8 0.0094(18) 0.0138(18) 0.014(2) 0.0022(16) 0.0022(15) -0.0011(14)
C9 0.0125(19) 0.0125(19) 0.015(2) -0.0022(16) 0.0023(15) 0.0011(14)
C10 0.018(2) 0.017(2) 0.0107(19) 0.0008(17) 0.0027(16) -0.0032(16)
C11 0.022(2) 0.012(2) 0.018(2) 0.0024(17) 0.0074(17) 0.0042(16)
C12 0.018(2) 0.020(2) 0.025(2) 0.0040(19) 0.0128(18) 0.0075(17)
C13 0.0097(19) 0.025(2) 0.023(2) 0.0061(19) 0.0019(17) 0.0036(16)
C14 0.016(2) 0.022(2) 0.020(2) 0.0008(19) 0.0023(17) -0.0021(16)
C15 0.022(2) 0.015(2) 0.016(2) 0.0011(17) 0.0055(17) 0.0010(16)
C16 0.020(2) 0.0120(19) 0.017(2) 0.0001(17) 0.0058(17) -0.0005(16)
C17 0.020(2) 0.016(2) 0.019(2) -0.0007(17) 0.0069(17) -0.0045(16)
C18 0.022(2) 0.017(2) 0.014(2) -0.0043(17) 0.0024(17) -0.0029(17)
C19 0.021(2) 0.0092(18) 0.015(2) 0.0007(16) 0.0030(17) 0.0013(15)
C20 0.016(2) 0.0103(18) 0.018(2) 0.0009(16) 0.0050(16) -0.0024(15)
C21 0.019(2) 0.015(2) 0.016(2) -0.0007(17) 0.0043(17) -0.0005(16)
C22 0.019(2) 0.0133(19) 0.014(2) 0.0000(16) 0.0049(16) -0.0012(15)
C23 0.0129(18) 0.017(2) 0.012(2) 0.0023(16) 0.0027(15) -0.0033(15)
C24 0.0130(18) 0.020(2) 0.013(2) 0.0019(17) 0.0010(15) 0.0014(15)
C25 0.017(2) 0.018(2) 0.013(2) 0.0011(17) 0.0048(16) -0.0013(15)
C26 0.016(2) 0.031(2) 0.013(2) 0.0074(19) 0.0024(16) 0.0042(18)

loop_
_atom_type_symbol
_atom_type_description
_atom_type_scat_dispersion_real
_atom_type_scat_dispersion_imag
_atom_type_scat_source
C C 0.0033 0.0016 'International Tables Vol C Tables 4.2.6.8 and 6.1.1.4'
H H 0.0000 0.0000 'International Tables Vol C Tables 4.2.6.8 and 6.1.1.4'
Br Br -0.2901 2.4595 'International Tables Vol C Tables 4.2.6.8 and 6.1.1.4'
Cu Cu 0.3201 1.2651 'International Tables Vol C Tables 4.2.6.8 and 6.1.1.4'
N N 0.0061 0.0033 'International Tables Vol C Tables 4.2.6.8 and 6.1.1.4'
O O 0.0106 0.0060 'International Tables Vol C Tables 4.2.6.8 and 6.1.1.4'

loop_
_geom_angle_atom_site_label_1
_geom_angle_atom_site_label_2
_geom_angle_atom_site_label_3
_geom_angle
_geom_angle_site_symmetry_1
_geom_angle_site_symmetry_3
_geom_angle_publ_flag
N6 Cu1 N2 166.78(14) . . ?
N6 Cu1 N1 84.61(14) . . ?
N2 Cu1 N1 83.75(14) . . ?
N6 Cu1 Br1 98.68(10) . . ?
N2 Cu1 Br1 93.79(10) . . ?
N1 Cu1 Br1 170.69(11) . . ?
N4 Cu2 N5 84.32(15) . . ?
N4 Cu2 N3 84.08(15) . . ?
N5 Cu2 N3 166.90(14) . . ?
N4 Cu2 Br2 170.12(11) . . ?
N5 Cu2 Br2 95.80(10) . . ?
N3 Cu2 Br2 96.67(10) . . ?
N4 Cu2 O1 90.95(14) . . ?
N5 Cu2 O1 84.88(13) . . ?
N3 Cu2 O1 89.26(13) . . ?
Br2 Cu2 O1 98.90(9) . . ?
Cu2 O1 H10H 112(5) . . ?
Cu2 O1 H20H 120(5) . . ?
H10H O1 H20H 110(6) . . ?
C25 N1 C1 110.6(3) . . ?
C25 N1 C24 109.8(3) . . ?
C1 N1 C24 112.5(3) . . ?
C25 N1 Cu1 114.8(3) . . ?
C1 N1 Cu1 103.2(2) . . ?
C24 N1 Cu1 105.7(3) . . ?
C2 N2 C3 111.1(3) . . ?
C2 N2 Cu1 110.8(3) . . ?
C3 N2 Cu1 122.6(3) . . ?
C2 N2 H2N 103.3 . . ?
C3 N2 H2N 103.3 . . ?
Cu1 N2 H2N 103.3 . . ?
C11 N3 C10 111.0(3) . . ?
C11 N3 Cu2 110.4(3) . . ?
C10 N3 Cu2 125.2(3) . . ?
C11 N3 H3N 102.3 . . ?
C10 N3 H3N 102.3 . . ?
Cu2 N3 H3N 102.3 . . ?
C13 N4 C26 111.7(4) . . ?
C13 N4 C12 111.8(3) . . ?
C26 N4 C12 110.9(4) . . ?
C13 N4 Cu2 104.7(3) . . ?
C26 N4 Cu2 111.1(3) . . ?
C12 N4 Cu2 106.5(3) . . ?
C15 N5 C14 111.1(4) . . ?
C15 N5 Cu2 122.3(3) . . ?
C14 N5 Cu2 109.8(3) . . ?
C15 N5 H5N 103.9 . . ?
C14 N5 H5N 103.9 . . ?
Cu2 N5 H5N 103.9 . . ?
C23 N6 C22 111.9(3) . . ?
C23 N6 Cu1 109.4(3) . . ?
C22 N6 Cu1 123.1(3) . . ?
C23 N6 H6N 103.3 . . ?
C22 N6 H6N 103.3 . . ?
Cu1 N6 H6N 103.3 . . ?
N1 C1 C2 107.6(3) . . ?
N1 C1 H1A 110.2 . . ?
C2 C1 H1A 110.2 . . ?
N1 C1 H1B 110.2 . . ?
C2 C1 H1B 110.2 . . ?
H1A C1 H1B 108.5 . . ?
N2 C2 C1 108.7(3) . . ?
N2 C2 H2A 110.0 . . ?
C1 C2 H2A 110.0 . . ?
N2 C2 H2B 110.0 . . ?
C1 C2 H2B 110.0 . . ?
H2A C2 H2B 108.3 . . ?
N2 C3 C4 114.2(3) . . ?
N2 C3 H3A 108.7 . . ?
C4 C3 H3A 108.7 . . ?
N2 C3 H3B 108.7 . . ?
C4 C3 H3B 108.7 . . ?
H3A C3 H3B 107.6 . . ?
C5 C4 C9 117.9(4) . . ?
C5 C4 C3 120.4(4) . . ?
C9 C4 C3 121.5(4) . . ?
C6 C5 C4 121.1(4) . . ?
C6 C5 H5 119.5 . . ?
C4 C5 H5 119.5 . . ?
C5 C6 C7 120.5(4) . . ?
C5 C6 H6 119.8 . . ?
C7 C6 H6 119.8 . . ?
C8 C7 C6 118.4(4) . . ?
C8 C7 C10 121.2(4) . . ?
C6 C7 C10 120.3(4) . . ?
C9 C8 C7 121.1(4) . . ?
C9 C8 H8 119.4 . . ?
C7 C8 H8 119.4 . . ?
C8 C9 C4 120.9(4) . . ?
C8 C9 H9 119.5 . . ?
C4 C9 H9 119.5 . . ?
N3 C10 C7 113.3(4) . . ?
N3 C10 H10A 108.9 . . ?
C7 C10 H10A 108.9 . . ?
N3 C10 H10B 108.9 . . ?
C7 C10 H10B 108.9 . . ?
H10A C10 H10B 107.7 . . ?
N3 C11 C12 108.6(4) . . ?
N3 C11 H11A 110.0 . . ?
C12 C11 H11A 110.0 . . ?
N3 C11 H11B 110.0 . . ?
C12 C11 H11B 110.0 . . ?
H11A C11 H11B 108.3 . . ?
N4 C12 C11 108.8(3) . . ?
N4 C12 H12A 109.9 . . ?
C11 C12 H12A 109.9 . . ?
N4 C12 H12B 109.9 . . ?
C11 C12 H12B 109.9 . . ?
H12A C12 H12B 108.3 . . ?
N4 C13 C14 108.7(4) . . ?
N4 C13 H13A 109.9 . . ?
C14 C13 H13A 109.9 . . ?
N4 C13 H13B 109.9 . . ?
C14 C13 H13B 109.9 . . ?
H13A C13 H13B 108.3 . . ?
N5 C14 C13 108.6(4) . . ?
N5 C14 H14A 110.0 . . ?
C13 C14 H14A 110.0 . . ?
N5 C14 H14B 110.0 . . ?
C13 C14 H14B 110.0 . . ?
H14A C14 H14B 108.4 . . ?
N5 C15 C16 113.8(4) . . ?
N5 C15 H15A 108.8 . . ?
C16 C15 H15A 108.8 . . ?
N5 C15 H15B 108.8 . . ?
C16 C15 H15B 108.8 . . ?
H15A C15 H15B 107.7 . . ?
C17 C16 C21 118.2(4) . . ?
C17 C16 C15 121.3(4) . . ?
C21 C16 C15 120.5(4) . . ?
C18 C17 C16 120.7(4) . . ?
C18 C17 H17 119.7 . . ?
C16 C17 H17 119.7 . . ?
C19 C18 C17 121.6(4) . . ?
C19 C18 H18 119.2 . . ?
C17 C18 H18 119.2 . . ?
C18 C19 C20 117.9(4) . . ?
C18 C19 C22 120.0(4) . . ?
C20 C19 C22 121.8(4) . . ?
C21 C20 C19 121.3(4) . . ?
C21 C20 H20 119.3 . . ?
C19 C20 H20 119.3 . . ?
C20 C21 C16 120.3(4) . . ?
C20 C21 H21 119.8 . . ?
C16 C21 H21 119.8 . . ?
N6 C22 C19 114.1(3) . . ?
N6 C22 H22A 108.7 . . ?
C19 C22 H22A 108.7 . . ?
N6 C22 H22B 108.7 . . ?
C19 C22 H22B 108.7 . . ?
H22A C22 H22B 107.6 . . ?
N6 C23 C24 107.8(3) . . ?
N6 C23 H23A 110.2 . . ?
C24 C23 H23A 110.2 . . ?
N6 C23 H23B 110.2 . . ?
C24 C23 H23B 110.2 . . ?
H23A C23 H23B 108.5 . . ?
N1 C24 C23 107.1(3) . . ?
N1 C24 H24A 110.3 . . ?
C23 C24 H24A 110.3 . . ?
N1 C24 H24B 110.3 . . ?
C23 C24 H24B 110.3 . . ?
H24A C24 H24B 108.6 . . ?
N1 C25 H25A 109.5 . . ?
N1 C25 H25B 109.5 . . ?
H25A C25 H25B 109.5 . . ?
N1 C25 H25C 109.5 . . ?
H25A C25 H25C 109.5 . . ?
H25B C25 H25C 109.5 . . ?
N4 C26 H26A 109.5 . . ?
N4 C26 H26B 109.5 . . ?
H26A C26 H26B 109.5 . . ?
N4 C26 H26C 109.5 . . ?
H26A C26 H26C 109.5 . . ?
H26B C26 H26C 109.5 . . ?

loop_
_geom_bond_atom_site_label_1
_geom_bond_atom_site_label_2
_geom_bond_distance
_geom_bond_site_symmetry_2
_geom_bond_publ_flag
Br1 Cu1 2.4171(7) . ?
Br2 Cu2 2.3890(7) . ?
Cu1 N6 2.025(4) . ?
Cu1 N2 2.031(3) . ?
Cu1 N1 2.049(3) . ?
Cu2 N4 2.029(4) . ?
Cu2 N5 2.051(4) . ?
Cu2 N3 2.056(4) . ?
Cu2 O1 2.398(4) . ?
O1 H10H 0.80(5) . ?
O1 H20H 0.80(5) . ?
N1 C25 1.478(6) . ?
N1 C1 1.492(5) . ?
N1 C24 1.498(6) . ?
N2 C2 1.485(5) . ?
N2 C3 1.497(5) . ?
N2 H2N 0.9300 . ?
N3 C11 1.486(6) . ?
N3 C10 1.494(6) . ?
N3 H3N 0.9300 . ?
N4 C13 1.483(6) . ?
N4 C26 1.487(6) . ?
N4 C12 1.492(6) . ?
N5 C15 1.499(6) . ?
N5 C14 1.502(6) . ?
N5 H5N 0.9300 . ?
N6 C23 1.493(5) . ?
N6 C22 1.497(5) . ?
N6 H6N 0.9300 . ?
C1 C2 1.523(6) . ?
C1 H1A 0.9900 . ?
C1 H1B 0.9900 . ?
C2 H2A 0.9900 . ?
C2 H2B 0.9900 . ?
C3 C4 1.512(6) . ?
C3 H3A 0.9900 . ?
C3 H3B 0.9900 . ?
C4 C5 1.394(6) . ?
C4 C9 1.398(6) . ?
C5 C6 1.393(6) . ?
C5 H5 0.9500 . ?
C6 C7 1.393(6) . ?
C6 H6 0.9500 . ?
C7 C8 1.392(6) . ?
C7 C10 1.526(6) . ?
C8 C9 1.382(6) . ?
C8 H8 0.9500 . ?
C9 H9 0.9500 . ?
C10 H10A 0.9900 . ?
C10 H10B 0.9900 . ?
C11 C12 1.517(7) . ?
C11 H11A 0.9900 . ?
C11 H11B 0.9900 . ?
C12 H12A 0.9900 . ?
C12 H12B 0.9900 . ?
C13 C14 1.517(7) . ?
C13 H13A 0.9900 . ?
C13 H13B 0.9900 . ?
C14 H14A 0.9900 . ?
C14 H14B 0.9900 . ?
C15 C16 1.507(6) . ?
C15 H15A 0.9900 . ?
C15 H15B 0.9900 . ?
C16 C17 1.393(6) . ?
C16 C21 1.411(6) . ?
C17 C18 1.391(6) . ?
C17 H17 0.9500 . ?
C18 C19 1.390(6) . ?
C18 H18 0.9500 . ?
C19 C20 1.395(6) . ?
C19 C22 1.509(6) . ?
C20 C21 1.393(6) . ?
C20 H20 0.9500 . ?
C21 H21 0.9500 . ?
C22 H22A 0.9900 . ?
C22 H22B 0.9900 . ?
C23 C24 1.512(6) . ?
C23 H23A 0.9900 . ?
C23 H23B 0.9900 . ?
C24 H24A 0.9900 . ?
C24 H24B 0.9900 . ?
C25 H25A 0.9800 . ?
C25 H25B 0.9800 . ?
C25 H25C 0.9800 . ?
C26 H26A 0.9800 . ?
C26 H26B 0.9800 . ?
C26 H26C 0.9800 . ?

loop_
_geom_hbond_atom_site_label_D
_geom_hbond_atom_site_label_H
_geom_hbond_atom_site_label_A
_geom_hbond_distance_DH
_geom_hbond_distance_HA
_geom_hbond_distance_DA
_geom_hbond_angle_DHA
_geom_hbond_site_symmetry_A
O1 H10H Br3 0.80(5) 2.74(4) 3.461(3) 150(6) 2_465
O1 H10H Br1 0.80(5) 3.08(6) 3.529(3) 118(5) 2_465
O1 H20H Br4 0.80(5) 2.55(4) 3.261(3) 149(6) 2_475
N2 H2N Br4 0.93 2.50 3.282(3) 142.2 .
N3 H3N Br4 0.93 2.34 3.252(4) 164.9 2_475
N5 H5N Br3 0.93 2.56 3.437(4) 158.4 2_465
N6 H6N Br3 0.93 2.79 3.391(4) 123.2 .
N6 H6N Br2 0.93 3.07 3.751(4) 131.1 2_464

loop_
_geom_torsion_atom_site_label_1
_geom_torsion_atom_site_label_2
_geom_torsion_atom_site_label_3
_geom_torsion_atom_site_label_4
_geom_torsion
_geom_torsion_site_symmetry_1
_geom_torsion_site_symmetry_2
_geom_torsion_site_symmetry_3
_geom_torsion_site_symmetry_4
_geom_torsion_publ_flag
N6 Cu1 N1 C25 98.8(3) . . . . ?
N2 Cu1 N1 C25 -87.5(3) . . . . ?
N6 Cu1 N1 C1 -140.7(3) . . . . ?
N2 Cu1 N1 C1 33.0(3) . . . . ?
N6 Cu1 N1 C24 -22.4(3) . . . . ?
N2 Cu1 N1 C24 151.3(3) . . . . ?
N1 Cu1 N2 C2 -7.0(3) . . . . ?
Br1 Cu1 N2 C2 -178.0(3) . . . . ?
N1 Cu1 N2 C3 127.5(3) . . . . ?
Br1 Cu1 N2 C3 -43.5(3) . . . . ?
N4 Cu2 N3 C11 -1.0(3) . . . . ?
N5 Cu2 N3 C11 -28.7(8) . . . . ?
Br2 Cu2 N3 C11 169.1(3) . . . . ?
O1 Cu2 N3 C11 -92.0(3) . . . . ?
N4 Cu2 N3 C10 -137.9(4) . . . . ?
N5 Cu2 N3 C10 -165.6(6) . . . . ?
Br2 Cu2 N3 C10 32.2(3) . . . . ?
O1 Cu2 N3 C10 131.1(3) . . . . ?
N5 Cu2 N4 C13 30.2(3) . . . . ?
N3 Cu2 N4 C13 -143.7(3) . . . . ?
O1 Cu2 N4 C13 -54.6(3) . . . . ?
N5 Cu2 N4 C26 -90.5(3) . . . . ?
N3 Cu2 N4 C26 95.6(3) . . . . ?
O1 Cu2 N4 C26 -175.2(3) . . . . ?
N5 Cu2 N4 C12 148.7(3) . . . . ?
N3 Cu2 N4 C12 -25.2(3) . . . . ?
O1 Cu2 N4 C12 64.0(3) . . . . ?
N4 Cu2 N5 C15 128.5(3) . . . . ?
N3 Cu2 N5 C15 156.3(6) . . . . ?
Br2 Cu2 N5 C15 -41.5(3) . . . . ?
O1 Cu2 N5 C15 -140.0(3) . . . . ?
N4 Cu2 N5 C14 -4.3(3) . . . . ?
N3 Cu2 N5 C14 23.4(8) . . . . ?
Br2 Cu2 N5 C14 -174.4(3) . . . . ?
O1 Cu2 N5 C14 87.1(3) . . . . ?
N2 Cu1 N6 C23 -35.2(8) . . . . ?
N1 Cu1 N6 C23 -6.8(3) . . . . ?
Br1 Cu1 N6 C23 164.4(2) . . . . ?
N2 Cu1 N6 C22 -169.7(5) . . . . ?
N1 Cu1 N6 C22 -141.3(3) . . . . ?
Br1 Cu1 N6 C22 29.9(3) . . . . ?
C25 N1 C1 C2 70.1(4) . . . . ?
C24 N1 C1 C2 -166.6(3) . . . . ?
Cu1 N1 C1 C2 -53.2(4) . . . . ?
C3 N2 C2 C1 -160.7(3) . . . . ?
Cu1 N2 C2 C1 -20.8(4) . . . . ?
N1 C1 C2 N2 49.8(4) . . . . ?
C2 N2 C3 C4 71.0(4) . . . . ?
Cu1 N2 C3 C4 -63.3(4) . . . . ?
N2 C3 C4 C5 -126.3(4) . . . . ?
N2 C3 C4 C9 58.6(5) . . . . ?
C9 C4 C5 C6 2.5(6) . . . . ?
C3 C4 C5 C6 -172.7(4) . . . . ?
C4 C5 C6 C7 0.0(7) . . . . ?
C5 C6 C7 C8 -2.7(6) . . . . ?
C5 C6 C7 C10 174.2(4) . . . . ?
C6 C7 C8 C9 2.7(6) . . . . ?
C10 C7 C8 C9 -174.1(4) . . . . ?
C7 C8 C9 C4 -0.1(6) . . . . ?
C5 C4 C9 C8 -2.5(6) . . . . ?
C3 C4 C9 C8 172.7(4) . . . . ?
C11 N3 C10 C7 -63.5(5) . . . . ?
Cu2 N3 C10 C7 73.2(5) . . . . ?
C8 C7 C10 N3 -53.1(5) . . . . ?
C6 C7 C10 N3 130.1(4) . . . . ?
C10 N3 C11 C12 170.1(4) . . . . ?
Cu2 N3 C11 C12 26.8(4) . . . . ?
C13 N4 C12 C11 160.8(4) . . . . ?
C26 N4 C12 C11 -73.9(4) . . . . ?
Cu2 N4 C12 C11 47.0(4) . . . . ?
N3 C11 C12 N4 -49.1(5) . . . . ?
C26 N4 C13 C14 69.2(4) . . . . ?
C12 N4 C13 C14 -166.0(4) . . . . ?
Cu2 N4 C13 C14 -51.1(4) . . . . ?
C15 N5 C14 C13 -160.8(4) . . . . ?
Cu2 N5 C14 C13 -22.4(4) . . . . ?
N4 C13 C14 N5 49.2(5) . . . . ?
C14 N5 C15 C16 69.2(5) . . . . ?
Cu2 N5 C15 C16 -63.1(5) . . . . ?
N5 C15 C16 C17 -93.3(5) . . . . ?
N5 C15 C16 C21 90.1(5) . . . . ?
C21 C16 C17 C18 -0.9(6) . . . . ?
C15 C16 C17 C18 -177.7(4) . . . . ?
C16 C17 C18 C19 1.5(7) . . . . ?
C17 C18 C19 C20 -0.6(7) . . . . ?
C17 C18 C19 C22 173.6(4) . . . . ?
C18 C19 C20 C21 -0.7(6) . . . . ?
C22 C19 C20 C21 -174.9(4) . . . . ?
C19 C20 C21 C16 1.3(7) . . . . ?
C17 C16 C21 C20 -0.4(6) . . . . ?
C15 C16 C21 C20 176.4(4) . . . . ?
C23 N6 C22 C19 -62.0(5) . . . . ?
Cu1 N6 C22 C19 71.5(4) . . . . ?
C18 C19 C22 N6 97.8(5) . . . . ?
C20 C19 C22 N6 -88.2(5) . . . . ?
C22 N6 C23 C24 174.7(3) . . . . ?
Cu1 N6 C23 C24 34.8(4) . . . . ?
C25 N1 C24 C23 -77.1(4) . . . . ?
C1 N1 C24 C23 159.2(3) . . . . ?
Cu1 N1 C24 C23 47.2(4) . . . . ?
N6 C23 C24 N1 -54.8(4) . . . . ?
